data_7715995
loop_
_publ_author_name
'Tubau, &#xc0;nnia'
'G&#xf3;mez-Coca, Silvia'
'Speed, Saskia'
'Font-Bard&#xed;a, Merc&#xe8;'
'Vicente, Ramon'

_publ_section_title
;
 New series of mononuclear &#x3b2;-diketonate cerium(III) field induced
 single-molecule magnets.
;
_journal_issue 22
_journal_name_full 'Dalton transactions (Cambridge, England : 2003)'
_journal_page_first 9387
_journal_page_last 9405
_journal_paper_doi 10.1039/d4dt00848k
_journal_volume 53
_journal_year 2024
_chemical_formula_moiety 'C30 H22 Ce F9 O8'
_chemical_formula_sum 'C30 H22 Ce F9 O8'
_chemical_formula_weight 821.59
_space_group_crystal_system orthorhombic
_space_group_IT_number 19
_space_group_name_Hall 'P 2ac 2ab'
_space_group_name_H-M_alt 'P 21 21 21'
_atom_sites_solution_hydrogens mixed
_audit_block_doi 10.5517/ccdc.csd.cc2fxrty
_audit_creation_method SHELXL-2016/4
_audit_update_record
;
2023-05-10 deposited with the CCDC.	2024-05-06 downloaded from the CCDC.
;
_cell_angle_alpha 90
_cell_angle_beta 90
_cell_angle_gamma 90
_cell_formula_units_Z 4
_cell_length_a 10.8091(3)
_cell_length_b 14.0772(5)
_cell_length_c 21.0790(7)
_cell_measurement_reflns_used 9173
_cell_measurement_temperature 100(2)
_cell_measurement_theta_max 26.27
_cell_measurement_theta_min 2.38
_cell_volume 3207.42(18)
_computing_cell_refinement 'Bruker SAINT'
_computing_data_collection 'Bruker APEX2'
_computing_data_reduction 'Bruker SAINT'
_computing_molecular_graphics 'Bruker SHELXTL, ORTEP-3 for Windows v2014.1'
_computing_publication_material 'Bruker SHELXTL, PLATON for Windows Taskbar v1.19'
_computing_structure_refinement 'SHELXL-2016/4 (Sheldrick, 2016)'
_computing_structure_solution 'SHELXT 2014/5 (Sheldrick, 2014)'
_diffrn_ambient_temperature 100(2)
_diffrn_measured_fraction_theta_full 0.999
_diffrn_measured_fraction_theta_max 0.997
_diffrn_measurement_device_type 'D8 Venture'
_diffrn_measurement_method '\f and \w scans'
_diffrn_radiation_type MoK\a
_diffrn_radiation_wavelength 0.71073
_diffrn_reflns_av_R_equivalents 0.0469
_diffrn_reflns_av_unetI/netI 0.0497
_diffrn_reflns_Laue_measured_fraction_full 0.999
_diffrn_reflns_Laue_measured_fraction_max 0.997
_diffrn_reflns_limit_h_max 14
_diffrn_reflns_limit_h_min -14
_diffrn_reflns_limit_k_max 18
_diffrn_reflns_limit_k_min -17
_diffrn_reflns_limit_l_max 26
_diffrn_reflns_limit_l_min -27
_diffrn_reflns_number 27043
_diffrn_reflns_point_group_measured_fraction_full 0.998
_diffrn_reflns_point_group_measured_fraction_max 0.993
_diffrn_reflns_theta_full 25.242
_diffrn_reflns_theta_max 27.900
_diffrn_reflns_theta_min 2.117
_diffrn_source microfocus
_exptl_absorpt_coefficient_mu 1.519
_exptl_absorpt_correction_T_max 0.7454
_exptl_absorpt_correction_T_min 0.6182
_exptl_absorpt_correction_type multi-scan
_exptl_absorpt_process_details sadabs
_exptl_crystal_colour Orange
_exptl_crystal_density_diffrn 1.701
_exptl_crystal_description prism
_exptl_crystal_F_000 1620
_exptl_crystal_size_max 0.180
_exptl_crystal_size_mid 0.120
_exptl_crystal_size_min 0.06
_refine_diff_density_max 0.951
_refine_diff_density_min -0.864
_refine_diff_density_rms 0.095
_refine_ls_abs_structure_details
;
 Flack x determined using 2864 quotients [(I+)-(I-)]/[(I+)+(I-)]
 (Parsons, Flack and Wagner, Acta Cryst. B69 (2013) 249-259).
;
_refine_ls_abs_structure_Flack -0.007(7)
_refine_ls_extinction_method none
_refine_ls_goodness_of_fit_ref 1.085
_refine_ls_hydrogen_treatment mixed
_refine_ls_matrix_type full
_refine_ls_number_parameters 445
_refine_ls_number_reflns 7621
_refine_ls_number_restraints 6
_refine_ls_restrained_S_all 1.085
_refine_ls_R_factor_all 0.0377
_refine_ls_R_factor_gt 0.0307
_refine_ls_shift/su_max 0.001
_refine_ls_shift/su_mean 0.000
_refine_ls_structure_factor_coef Fsqd
_refine_ls_weighting_details 'w=1/[\s^2^(Fo^2^)+(0.0169P)^2^+1.6324P] where P=(Fo^2^+2Fc^2^)/3'
_refine_ls_weighting_scheme calc
_refine_ls_wR_factor_gt 0.0599
_refine_ls_wR_factor_ref 0.0633
_reflns_Friedel_coverage 0.784
_reflns_Friedel_fraction_full 0.997
_reflns_Friedel_fraction_max 0.988
_reflns_number_gt 7001
_reflns_number_total 7621
_reflns_threshold_expression 'I > 2\s(I)'
_cod_data_source_file d4dt00848k2.cif
_cod_data_source_block I95ZB3A_0m_a
_cod_depositor_comments 'Adding full bibliography for 7715994--7716000.cif.'
_cod_database_code 7715995
_shelx_shelxl_version_number 2016/4
_shelx_space_group_comment
;
The symmetry employed for this shelxl refinement is uniquely defined
by the following loop, which should always be used as a source of
symmetry information in preference to the above space-group names.
They are only intended as comments.
;

loop_
_space_group_symop_operation_xyz
'x, y, z'
'-x+1/2, -y, z+1/2'
'-x, y+1/2, -z+1/2'
'x+1/2, -y+1/2, -z'

loop_
_atom_site_label
_atom_site_type_symbol
_atom_site_fract_x
_atom_site_fract_y
_atom_site_fract_z
_atom_site_U_iso_or_equiv
_atom_site_adp_type
_atom_site_occupancy
_atom_site_site_symmetry_order
_atom_site_calc_flag
_atom_site_refinement_flags_posn
_atom_site_refinement_flags_adp
_atom_site_refinement_flags_occupancy
_atom_site_disorder_assembly
_atom_site_disorder_group
CE40 Ce 0.60647(2) 0.65277(2) 0.48221(2) 0.01404(6) Uani 1 1 d . . . . .
F31 F 0.3022(3) 0.5811(3) 0.3052(2) 0.0446(10) Uani 1 1 d . . . . .
F32 F 0.2244(3) 0.7053(3) 0.34830(16) 0.0355(9) Uani 1 1 d . . . . .
F33 F 0.3036(3) 0.7135(3) 0.25537(15) 0.0405(10) Uani 1 1 d . . . . .
F34 F 1.0290(3) 0.5032(2) 0.41392(18) 0.0326(8) Uani 1 1 d . . . . .
F35 F 1.0180(3) 0.4894(2) 0.51519(19) 0.0321(7) Uani 1 1 d . . . . .
F36 F 0.9995(3) 0.3656(2) 0.45599(17) 0.0328(8) Uani 1 1 d . . . . .
F37 F 0.2706(3) 0.4354(2) 0.56395(19) 0.0388(9) Uani 1 1 d . . . . .
F38 F 0.2812(3) 0.4622(3) 0.66378(18) 0.0528(12) Uani 1 1 d . . . . .
F39 F 0.2079(3) 0.5679(2) 0.60161(17) 0.0343(8) Uani 1 1 d . . . . .
O1 O 0.4432(3) 0.6794(2) 0.40321(16) 0.0193(8) Uani 1 1 d . . . . .
O2 O 0.6920(3) 0.7156(3) 0.38436(16) 0.0200(8) Uani 1 1 d . . . . .
O3 O 0.8055(3) 0.5657(2) 0.46428(16) 0.0195(8) Uani 1 1 d . . . . .
O4 O 0.5697(3) 0.4933(2) 0.44818(18) 0.0232(8) Uani 1 1 d . . . . .
O5 O 0.4300(3) 0.5988(2) 0.54747(17) 0.0203(8) Uani 1 1 d . . . . .
O6 O 0.6758(3) 0.6023(3) 0.58510(17) 0.0221(8) Uani 1 1 d . . . . .
O7 O 0.5079(3) 0.8037(3) 0.5240(3) 0.0324(10) Uani 1 1 d D . . . .
H7A H 0.441(2) 0.827(3) 0.528(3) 0.039 Uiso 1 1 d D U . . .
H7B H 0.560(3) 0.843(3) 0.530(3) 0.039 Uiso 1 1 d D U . . .
O8 O 0.7588(3) 0.7818(2) 0.50991(18) 0.0199(8) Uani 1 1 d D . . . .
H8A H 0.779(5) 0.824(3) 0.4869(17) 0.024 Uiso 1 1 d D U . . .
H8B H 0.791(5) 0.788(3) 0.5436(12) 0.024 Uiso 1 1 d D U . . .
C1 C 0.3181(5) 0.6749(4) 0.3119(2) 0.0225(12) Uani 1 1 d . . . . .
C2 C 0.4428(5) 0.6954(3) 0.3438(2) 0.0168(10) Uani 1 1 d . . . . .
C3 C 0.5391(5) 0.7237(4) 0.3053(2) 0.0193(11) Uani 1 1 d . . . . .
H3 H 0.522826 0.735956 0.261745 0.023 Uiso 1 1 calc R U . . .
C4 C 0.6621(5) 0.7354(3) 0.3283(2) 0.0173(10) Uani 1 1 d . . . . .
C5 C 0.7604(5) 0.7702(4) 0.2853(2) 0.0189(11) Uani 1 1 d . . . . .
C6 C 0.7368(5) 0.8222(4) 0.2308(2) 0.0245(12) Uani 1 1 d . . . . .
H6 H 0.653593 0.835814 0.219435 0.029 Uiso 1 1 calc R U . . .
C7 C 0.8319(5) 0.8548(5) 0.1926(2) 0.0292(12) Uani 1 1 d . . . . .
H7 H 0.814185 0.893090 0.156662 0.035 Uiso 1 1 calc R U . . .
C8 C 0.9532(6) 0.8312(5) 0.2072(3) 0.0324(15) Uani 1 1 d . . . . .
H8 H 1.018622 0.850962 0.180182 0.039 Uiso 1 1 calc R U . . .
C9 C 0.9786(6) 0.7789(5) 0.2611(3) 0.0368(16) Uani 1 1 d . . . . .
H9 H 1.061797 0.763313 0.271322 0.044 Uiso 1 1 calc R U . . .
C10 C 0.8839(6) 0.7491(4) 0.3001(2) 0.0286(12) Uani 1 1 d . . . . .
H10 H 0.902374 0.713935 0.337349 0.034 Uiso 1 1 calc R U . . .
C11 C 0.9701(5) 0.4570(4) 0.4607(3) 0.0237(12) Uani 1 1 d . . . . .
C12 C 0.8304(5) 0.4777(4) 0.4576(2) 0.0176(11) Uani 1 1 d . . . . .
C13 C 0.7517(5) 0.4028(4) 0.4469(3) 0.0201(11) Uani 1 1 d . . . . .
H13 H 0.785632 0.340737 0.443789 0.024 Uiso 1 1 calc R U . . .
C14 C 0.6218(5) 0.4141(3) 0.4403(2) 0.0189(10) Uani 1 1 d . . . . .
C15 C 0.5427(5) 0.3318(3) 0.4241(2) 0.0193(11) Uani 1 1 d . . . . .
C16 C 0.4178(5) 0.3355(4) 0.4409(2) 0.0234(11) Uani 1 1 d . . . . .
H16 H 0.386484 0.389791 0.462391 0.028 Uiso 1 1 calc R U . . .
C17 C 0.3398(5) 0.2612(4) 0.4267(3) 0.0288(13) Uani 1 1 d . . . . .
H17 H 0.255405 0.264116 0.439231 0.035 Uiso 1 1 calc R U . . .
C18 C 0.3829(6) 0.1828(4) 0.3945(3) 0.0300(13) Uani 1 1 d . . . . .
H18 H 0.328430 0.131943 0.384507 0.036 Uiso 1 1 calc R U . . .
C19 C 0.5074(5) 0.1785(4) 0.3767(3) 0.0284(13) Uani 1 1 d . . . . .
H19 H 0.537733 0.124843 0.354256 0.034 Uiso 1 1 calc R U . . .
C20 C 0.5860(5) 0.2523(3) 0.3917(2) 0.0237(12) Uani 1 1 d . . . . .
H20 H 0.670669 0.248759 0.379859 0.028 Uiso 1 1 calc R U . . .
C21 C 0.2950(5) 0.5018(4) 0.6067(3) 0.0245(12) Uani 1 1 d . . . . .
C22 C 0.4252(5) 0.5437(4) 0.5959(2) 0.0204(11) Uani 1 1 d . . . . .
C23 C 0.5173(5) 0.5187(4) 0.6370(3) 0.0236(12) Uani 1 1 d . . . . .
H23 H 0.498748 0.475211 0.670184 0.028 Uiso 1 1 calc R U . . .
C24 C 0.6405(5) 0.5551(4) 0.6323(2) 0.0185(11) Uani 1 1 d . . . . .
C25 C 0.7315(5) 0.5374(4) 0.6839(2) 0.0185(11) Uani 1 1 d . . . . .
C26 C 0.6966(5) 0.5057(4) 0.7443(3) 0.0234(12) Uani 1 1 d . . . . .
H26 H 0.612237 0.491999 0.752909 0.028 Uiso 1 1 calc R U . . .
C27 C 0.7841(6) 0.4943(4) 0.7913(3) 0.0273(14) Uani 1 1 d . . . . .
H27 H 0.759456 0.473596 0.832321 0.033 Uiso 1 1 calc R U . . .
C28 C 0.9083(6) 0.5131(4) 0.7790(2) 0.0254(12) Uani 1 1 d . . . . .
H28 H 0.968259 0.505969 0.811578 0.030 Uiso 1 1 calc R U . . .
C29 C 0.9439(5) 0.5424(4) 0.7189(3) 0.0244(12) Uani 1 1 d . . . . .
H29 H 1.028801 0.553327 0.709803 0.029 Uiso 1 1 calc R U . . .
C30 C 0.8555(5) 0.5556(4) 0.6719(3) 0.0212(11) Uani 1 1 d . . . . .
H30 H 0.880206 0.577366 0.631166 0.025 Uiso 1 1 calc R U . . .

loop_
_atom_site_aniso_label
_atom_site_aniso_U_11
_atom_site_aniso_U_22
_atom_site_aniso_U_33
_atom_site_aniso_U_23
_atom_site_aniso_U_13
_atom_site_aniso_U_12
CE40 0.01066(10) 0.01515(11) 0.01631(11) 0.00014(11) -0.00017(12) 0.00018(11)
F31 0.030(2) 0.032(2) 0.071(3) -0.0162(19) -0.017(2) -0.0046(16)
F32 0.0136(16) 0.067(3) 0.0259(18) -0.0048(17) -0.0021(14) 0.0070(16)
F33 0.0233(19) 0.079(3) 0.0194(17) 0.0090(17) -0.0075(15) -0.0052(19)
F34 0.0205(17) 0.0298(18) 0.048(2) 0.0006(16) 0.0147(16) 0.0044(14)
F35 0.0209(15) 0.0330(17) 0.0422(19) -0.0070(18) -0.0139(18) 0.0032(13)
F36 0.0205(16) 0.0207(18) 0.057(2) -0.0046(15) -0.0019(15) 0.0071(13)
F37 0.0237(18) 0.035(2) 0.058(2) -0.0160(18) 0.0080(17) -0.0125(15)
F38 0.027(2) 0.088(3) 0.043(2) 0.034(2) -0.0007(17) -0.021(2)
F39 0.0162(17) 0.038(2) 0.048(2) -0.0062(16) 0.0071(15) -0.0026(14)
O1 0.0142(17) 0.027(2) 0.0165(17) 0.0008(14) -0.0017(14) 0.0008(14)
O2 0.0166(18) 0.0244(19) 0.0190(18) 0.0031(15) -0.0008(15) -0.0019(15)
O3 0.0170(17) 0.0171(17) 0.024(2) -0.0032(13) -0.0005(14) 0.0011(14)
O4 0.0158(18) 0.0198(18) 0.034(2) -0.0045(16) -0.0037(15) 0.0022(14)
O5 0.0139(18) 0.0264(19) 0.0207(18) 0.0056(15) -0.0002(14) -0.0009(14)
O6 0.0172(19) 0.029(2) 0.0200(18) 0.0068(15) -0.0016(16) -0.0010(16)
O7 0.0113(17) 0.026(2) 0.060(3) -0.013(2) -0.001(2) -0.0012(15)
O8 0.0173(18) 0.0250(19) 0.0173(19) 0.0045(16) -0.0035(16) -0.0079(14)
C1 0.016(2) 0.032(3) 0.020(3) -0.005(2) 0.000(2) -0.001(2)
C2 0.014(2) 0.015(2) 0.021(3) -0.003(2) -0.001(2) 0.0005(19)
C3 0.017(3) 0.026(3) 0.016(3) -0.001(2) -0.001(2) 0.004(2)
C4 0.021(3) 0.016(2) 0.015(2) -0.0004(19) 0.002(2) 0.000(2)
C5 0.018(3) 0.022(3) 0.016(3) 0.000(2) 0.002(2) -0.001(2)
C6 0.020(3) 0.031(3) 0.023(3) 0.003(2) 0.002(2) 0.001(2)
C7 0.030(3) 0.036(3) 0.021(3) 0.007(3) -0.001(2) -0.007(3)
C8 0.027(3) 0.043(4) 0.027(3) 0.003(3) 0.003(2) -0.012(3)
C9 0.015(3) 0.060(5) 0.035(4) 0.006(3) 0.000(3) -0.002(3)
C10 0.020(3) 0.045(3) 0.021(3) 0.008(2) 0.001(3) -0.002(3)
C11 0.021(3) 0.021(3) 0.029(3) -0.002(2) -0.002(2) -0.001(2)
C12 0.019(3) 0.020(3) 0.014(2) -0.0016(19) -0.001(2) 0.001(2)
C13 0.016(3) 0.017(3) 0.027(3) -0.002(2) -0.003(2) 0.002(2)
C14 0.023(3) 0.015(2) 0.018(2) -0.0002(18) 0.001(2) 0.000(2)
C15 0.022(3) 0.016(3) 0.020(2) -0.001(2) -0.004(2) 0.001(2)
C16 0.022(3) 0.022(3) 0.027(2) -0.001(2) 0.001(2) -0.002(2)
C17 0.022(3) 0.030(3) 0.035(3) 0.003(2) -0.005(2) -0.009(2)
C18 0.031(3) 0.021(3) 0.038(3) -0.002(2) -0.008(3) -0.008(3)
C19 0.032(3) 0.018(3) 0.035(3) -0.003(2) -0.006(3) 0.000(2)
C20 0.026(3) 0.019(2) 0.026(3) -0.002(2) -0.002(2) 0.003(2)
C21 0.017(3) 0.030(3) 0.026(3) 0.007(2) 0.001(2) -0.002(2)
C22 0.019(3) 0.022(3) 0.020(2) -0.001(2) 0.003(2) -0.002(2)
C23 0.021(3) 0.028(3) 0.022(3) 0.010(2) -0.001(2) -0.005(2)
C24 0.018(3) 0.019(2) 0.019(2) 0.000(2) -0.0019(19) 0.0026(19)
C25 0.021(3) 0.015(2) 0.020(3) 0.001(2) -0.003(2) 0.002(2)
C26 0.023(3) 0.024(3) 0.024(3) 0.002(2) -0.001(2) 0.004(2)
C27 0.033(4) 0.026(3) 0.023(3) 0.003(2) -0.003(3) 0.005(3)
C28 0.028(3) 0.022(3) 0.026(3) -0.004(2) -0.009(3) 0.007(2)
C29 0.023(3) 0.020(3) 0.031(3) -0.002(2) -0.006(2) 0.003(2)
C30 0.022(3) 0.019(3) 0.023(3) -0.001(2) -0.002(2) -0.001(2)

loop_
_atom_type_symbol
_atom_type_description
_atom_type_scat_dispersion_real
_atom_type_scat_dispersion_imag
_atom_type_scat_source
C C 0.0033 0.0016 'International Tables Vol C Tables 4.2.6.8 and 6.1.1.4'
H H 0.0000 0.0000 'International Tables Vol C Tables 4.2.6.8 and 6.1.1.4'
Ce Ce -0.2486 2.6331 'International Tables Vol C Tables 4.2.6.8 and 6.1.1.4'
F F 0.0171 0.0103 'International Tables Vol C Tables 4.2.6.8 and 6.1.1.4'
O O 0.0106 0.0060 'International Tables Vol C Tables 4.2.6.8 and 6.1.1.4'

loop_
_geom_angle_atom_site_label_1
_geom_angle_atom_site_label_2
_geom_angle_atom_site_label_3
_geom_angle
_geom_angle_site_symmetry_1
_geom_angle_site_symmetry_3
_geom_angle_publ_flag
O4 CE40 O6 92.58(13) . . ?
O4 CE40 O2 98.66(13) . . ?
O6 CE40 O2 139.13(12) . . ?
O4 CE40 O1 79.64(12) . . ?
O6 CE40 O1 151.86(12) . . ?
O2 CE40 O1 69.01(12) . . ?
O4 CE40 O5 75.53(12) . . ?
O6 CE40 O5 69.36(12) . . ?
O2 CE40 O5 151.51(12) . . ?
O1 CE40 O5 82.50(11) . . ?
O4 CE40 O3 68.77(11) . . ?
O6 CE40 O3 73.94(12) . . ?
O2 CE40 O3 73.92(12) . . ?
O1 CE40 O3 126.14(11) . . ?
O5 CE40 O3 126.62(11) . . ?
O4 CE40 O8 148.79(12) . . ?
O6 CE40 O8 78.48(12) . . ?
O2 CE40 O8 71.67(12) . . ?
O1 CE40 O8 121.11(12) . . ?
O5 CE40 O8 126.63(12) . . ?
O3 CE40 O8 80.03(12) . . ?
O4 CE40 O7 145.25(11) . . ?
O6 CE40 O7 93.74(15) . . ?
O2 CE40 O7 98.63(14) . . ?
O1 CE40 O7 78.79(13) . . ?
O5 CE40 O7 74.90(13) . . ?
O3 CE40 O7 145.46(11) . . ?
O8 CE40 O7 65.79(12) . . ?
C2 O1 CE40 134.2(3) . . ?
C4 O2 CE40 141.4(3) . . ?
C12 O3 CE40 132.3(3) . . ?
C14 O4 CE40 142.7(3) . . ?
C22 O5 CE40 131.3(3) . . ?
C24 O6 CE40 141.0(3) . . ?
CE40 O7 H7A 140(4) . . ?
CE40 O7 H7B 110(4) . . ?
H7A O7 H7B 109(2) . . ?
CE40 O8 H8A 125(3) . . ?
CE40 O8 H8B 125(3) . . ?
H8A O8 H8B 110(2) . . ?
F33 C1 F31 107.2(5) . . ?
F33 C1 F32 107.2(4) . . ?
F31 C1 F32 106.1(4) . . ?
F33 C1 C2 115.0(4) . . ?
F31 C1 C2 110.2(4) . . ?
F32 C1 C2 110.7(4) . . ?
O1 C2 C3 128.9(5) . . ?
O1 C2 C1 113.6(4) . . ?
C3 C2 C1 117.4(4) . . ?
C2 C3 C4 122.5(5) . . ?
C2 C3 H3 118.8 . . ?
C4 C3 H3 118.8 . . ?
O2 C4 C3 122.4(5) . . ?
O2 C4 C5 117.7(5) . . ?
C3 C4 C5 119.9(4) . . ?
C6 C5 C10 118.1(5) . . ?
C6 C5 C4 123.4(5) . . ?
C10 C5 C4 118.4(5) . . ?
C7 C6 C5 121.4(5) . . ?
C7 C6 H6 119.3 . . ?
C5 C6 H6 119.3 . . ?
C6 C7 C8 119.6(5) . . ?
C6 C7 H7 120.2 . . ?
C8 C7 H7 120.2 . . ?
C9 C8 C7 119.9(5) . . ?
C9 C8 H8 120.1 . . ?
C7 C8 H8 120.1 . . ?
C10 C9 C8 120.3(6) . . ?
C10 C9 H9 119.9 . . ?
C8 C9 H9 119.9 . . ?
C9 C10 C5 120.7(5) . . ?
C9 C10 H10 119.7 . . ?
C5 C10 H10 119.7 . . ?
F36 C11 F35 107.6(5) . . ?
F36 C11 F34 107.4(4) . . ?
F35 C11 F34 106.4(4) . . ?
F36 C11 C12 114.4(5) . . ?
F35 C11 C12 110.6(5) . . ?
F34 C11 C12 110.0(5) . . ?
O3 C12 C13 129.2(5) . . ?
O3 C12 C11 112.7(4) . . ?
C13 C12 C11 118.1(5) . . ?
C12 C13 C14 122.9(5) . . ?
C12 C13 H13 118.5 . . ?
C14 C13 H13 118.5 . . ?
O4 C14 C13 121.9(5) . . ?
O4 C14 C15 117.7(5) . . ?
C13 C14 C15 120.4(4) . . ?
C20 C15 C16 118.6(5) . . ?
C20 C15 C14 123.3(5) . . ?
C16 C15 C14 118.1(4) . . ?
C17 C16 C15 120.6(5) . . ?
C17 C16 H16 119.7 . . ?
C15 C16 H16 119.7 . . ?
C16 C17 C18 120.6(6) . . ?
C16 C17 H17 119.7 . . ?
C18 C17 H17 119.7 . . ?
C17 C18 C19 119.5(5) . . ?
C17 C18 H18 120.3 . . ?
C19 C18 H18 120.3 . . ?
C20 C19 C18 120.0(5) . . ?
C20 C19 H19 120.0 . . ?
C18 C19 H19 120.0 . . ?
C19 C20 C15 120.7(5) . . ?
C19 C20 H20 119.6 . . ?
C15 C20 H20 119.6 . . ?
F37 C21 F39 107.4(4) . . ?
F37 C21 F38 107.2(5) . . ?
F39 C21 F38 106.6(5) . . ?
F37 C21 C22 110.6(4) . . ?
F39 C21 C22 111.5(4) . . ?
F38 C21 C22 113.2(4) . . ?
O5 C22 C23 129.2(5) . . ?
O5 C22 C21 112.6(4) . . ?
C23 C22 C21 118.2(5) . . ?
C22 C23 C24 122.7(5) . . ?
C22 C23 H23 118.6 . . ?
C24 C23 H23 118.6 . . ?
O6 C24 C23 121.9(5) . . ?
O6 C24 C25 117.9(4) . . ?
C23 C24 C25 120.2(5) . . ?
C30 C25 C26 118.9(5) . . ?
C30 C25 C24 118.3(5) . . ?
C26 C25 C24 122.7(5) . . ?
C27 C26 C25 120.4(5) . . ?
C27 C26 H26 119.8 . . ?
C25 C26 H26 119.8 . . ?
C26 C27 C28 120.3(5) . . ?
C26 C27 H27 119.9 . . ?
C28 C27 H27 119.9 . . ?
C29 C28 C27 119.6(5) . . ?
C29 C28 H28 120.2 . . ?
C27 C28 H28 120.2 . . ?
C28 C29 C30 120.0(5) . . ?
C28 C29 H29 120.0 . . ?
C30 C29 H29 120.0 . . ?
C29 C30 C25 120.7(5) . . ?
C29 C30 H30 119.7 . . ?
C25 C30 H30 119.7 . . ?

loop_
_geom_bond_atom_site_label_1
_geom_bond_atom_site_label_2
_geom_bond_distance
_geom_bond_site_symmetry_2
_geom_bond_publ_flag
CE40 O4 2.390(4) . ?
CE40 O6 2.402(3) . ?
CE40 O2 2.427(3) . ?
CE40 O1 2.455(3) . ?
CE40 O5 2.471(3) . ?
CE40 O3 2.505(3) . ?
CE40 O8 2.521(3) . ?
CE40 O7 2.535(4) . ?
F31 C1 1.340(6) . ?
F32 C1 1.340(6) . ?
F33 C1 1.319(6) . ?
F34 C11 1.342(6) . ?
F35 C11 1.338(6) . ?
F36 C11 1.330(6) . ?
F37 C21 1.325(6) . ?
F38 C21 1.335(6) . ?
F39 C21 1.328(6) . ?
O1 C2 1.273(6) . ?
O2 C4 1.256(6) . ?
O3 C12 1.276(6) . ?
O4 C14 1.260(6) . ?
O5 C22 1.284(6) . ?
O6 C24 1.255(6) . ?
O7 H7A 0.799(14) . ?
O7 H7B 0.801(14) . ?
O8 H8A 0.798(13) . ?
O8 H8B 0.795(13) . ?
C1 C2 1.533(7) . ?
C2 C3 1.379(7) . ?
C3 C4 1.425(7) . ?
C3 H3 0.9500 . ?
C4 C5 1.481(7) . ?
C5 C6 1.385(7) . ?
C5 C10 1.403(8) . ?
C6 C7 1.383(7) . ?
C6 H6 0.9500 . ?
C7 C8 1.387(8) . ?
C7 H7 0.9500 . ?
C8 C9 1.381(9) . ?
C8 H8 0.9500 . ?
C9 C10 1.378(8) . ?
C9 H9 0.9500 . ?
C10 H10 0.9500 . ?
C11 C12 1.539(7) . ?
C12 C13 1.373(7) . ?
C13 C14 1.420(7) . ?
C13 H13 0.9500 . ?
C14 C15 1.480(7) . ?
C15 C20 1.393(7) . ?
C15 C16 1.397(7) . ?
C16 C17 1.377(7) . ?
C16 H16 0.9500 . ?
C17 C18 1.378(8) . ?
C17 H17 0.9500 . ?
C18 C19 1.399(9) . ?
C18 H18 0.9500 . ?
C19 C20 1.379(7) . ?
C19 H19 0.9500 . ?
C20 H20 0.9500 . ?
C21 C22 1.543(7) . ?
C22 C23 1.366(7) . ?
C23 C24 1.431(7) . ?
C23 H23 0.9500 . ?
C24 C25 1.488(7) . ?
C25 C30 1.388(7) . ?
C25 C26 1.401(7) . ?
C26 C27 1.379(7) . ?
C26 H26 0.9500 . ?
C27 C28 1.393(8) . ?
C27 H27 0.9500 . ?
C28 C29 1.387(8) . ?
C28 H28 0.9500 . ?
C29 C30 1.388(7) . ?
C29 H29 0.9500 . ?
C30 H30 0.9500 . ?
